data_4347064
loop_
_publ_author_name
'Ali, Akram'
'Dhar, Debanjan'
'Barman, Suman K.'
'Lloret, Francesc'
'Mukherjee, Rabindranath'

_publ_section_title
;
 Nickel(II) Complex of a Hexadentate Ligand with Two
 o-Iminosemiquinonato(1-) \p-Radical Units and Its Monocation and
 Dication.
;
_journal_issue 12
_journal_name_full 'Inorganic chemistry'
_journal_page_first 5759
_journal_page_last 5771
_journal_paper_doi 10.1021/acs.inorgchem.5b02688
_journal_volume 55
_journal_year 2016
_chemical_formula_moiety 'C42 H52 N2 Ni O2 S2'
_chemical_formula_sum 'C42 H52 N2 Ni O2 S2'
_chemical_formula_weight 739.69
_space_group_IT_number 2
_space_group_name_Hall '-P 1'
_space_group_name_H-M_alt 'P -1'
_symmetry_cell_setting triclinic
_symmetry_space_group_name_H-M 'P -1'
_atom_sites_solution_hydrogens geom
_atom_sites_solution_primary direct
_atom_sites_solution_secondary difmap
_audit_creation_method SHELXL-97
_cell_angle_alpha 104.131(4)
_cell_angle_beta 94.362(4)
_cell_angle_gamma 113.734(4)
_cell_formula_units_Z 2
_cell_length_a 10.499(3)
_cell_length_b 12.514(3)
_cell_length_c 16.704(4)
_cell_measurement_temperature 100(2)
_cell_measurement_theta_max 25.5
_cell_measurement_theta_min 1.9
_cell_volume 1910.3(9)
_computing_cell_refinement 'Bruker SMART'
_computing_data_collection 'Bruker SMART APEX'
_computing_data_reduction 'Bruker SAINT PLUS'
_computing_molecular_graphics 'Ortep-3 for Windows (Farrugia, 1997)'
_computing_publication_material 'WinGX publication routines (Farrugia, 1999)'
_computing_structure_refinement 'SHELXL-97 (Sheldrick, 1997)'
_computing_structure_solution 'SIR97(Altomare, et. al. 1999)'
_diffrn_ambient_temperature 100(2)
_diffrn_measured_fraction_theta_full 0.978
_diffrn_measured_fraction_theta_max 0.978
_diffrn_measurement_device_type 'CCD area detector'
_diffrn_measurement_method 'phi and omega scans'
_diffrn_radiation_monochromator graphite
_diffrn_radiation_source 'fine-focus sealed tube'
_diffrn_radiation_type MoK\a
_diffrn_radiation_wavelength 0.71073
_diffrn_reflns_av_R_equivalents 0.0360
_diffrn_reflns_av_sigmaI/netI 0.0775
_diffrn_reflns_limit_h_max 12
_diffrn_reflns_limit_h_min -12
_diffrn_reflns_limit_k_max 15
_diffrn_reflns_limit_k_min -14
_diffrn_reflns_limit_l_max 20
_diffrn_reflns_limit_l_min -11
_diffrn_reflns_number 10164
_diffrn_reflns_theta_full 25.50
_diffrn_reflns_theta_max 25.50
_diffrn_reflns_theta_min 1.86
_exptl_absorpt_coefficient_mu 0.655
_exptl_absorpt_correction_T_max 0.937
_exptl_absorpt_correction_T_min 0.877
_exptl_absorpt_correction_type empirical
_exptl_absorpt_process_details SADABS
_exptl_crystal_colour red
_exptl_crystal_density_diffrn 1.286
_exptl_crystal_density_method 'not measured'
_exptl_crystal_description block
_exptl_crystal_F_000 788
_exptl_crystal_size_max 0.20
_exptl_crystal_size_mid 0.20
_exptl_crystal_size_min 0.10
_refine_diff_density_max 1.029
_refine_diff_density_min -0.712
_refine_diff_density_rms 0.107
_refine_ls_extinction_method none
_refine_ls_goodness_of_fit_ref 1.051
_refine_ls_hydrogen_treatment mixed
_refine_ls_matrix_type full
_refine_ls_number_parameters 442
_refine_ls_number_reflns 6959
_refine_ls_number_restraints 0
_refine_ls_restrained_S_all 1.051
_refine_ls_R_factor_all 0.0893
_refine_ls_R_factor_gt 0.0634
_refine_ls_shift/su_max 0.000
_refine_ls_shift/su_mean 0.000
_refine_ls_structure_factor_coef Fsqd
_refine_ls_weighting_details 'calc w=1/[\s^2^(Fo^2^)+(0.0920P)^2^+0.9919P] where P=(Fo^2^+2Fc^2^)/3'
_refine_ls_weighting_scheme calc
_refine_ls_wR_factor_gt 0.1551
_refine_ls_wR_factor_ref 0.1785
_reflns_number_gt 5117
_reflns_number_total 6959
_reflns_threshold_expression >2sigma(I)
_cod_data_source_file ic5b02688_si_002.cif
_cod_data_source_block 8augam
_cod_original_cell_volume 1910.2(8)
_cod_original_sg_symbol_H-M p-1
_cod_database_code 4347064

loop_
_symmetry_equiv_pos_as_xyz
'x, y, z'
'-x, -y, -z'

loop_
_atom_site_label
_atom_site_type_symbol
_atom_site_fract_x
_atom_site_fract_y
_atom_site_fract_z
_atom_site_U_iso_or_equiv
_atom_site_adp_type
_atom_site_occupancy
_atom_site_symmetry_multiplicity
_atom_site_calc_flag
_atom_site_refinement_flags
Ni Ni 0.41291(6) 0.22745(5) 0.40027(3) 0.01909(18) Uani 1 1 d .
S2 S 0.22403(11) 0.14752(10) 0.47337(7) 0.0208(3) Uani 1 1 d .
S1 S 0.55201(11) 0.37427(10) 0.53202(7) 0.0207(3) Uani 1 1 d .
O1 O 0.3298(3) 0.0817(3) 0.29384(18) 0.0207(7) Uani 1 1 d .
O2 O 0.5478(3) 0.3270(3) 0.33775(18) 0.0209(7) Uani 1 1 d .
N1 N 0.5357(4) 0.1460(3) 0.4194(2) 0.0190(8) Uani 1 1 d .
N2 N 0.2962(4) 0.3038(3) 0.3608(2) 0.0191(8) Uani 1 1 d .
C29 C 0.3374(4) 0.3402(4) 0.2935(3) 0.0173(9) Uani 1 1 d .
C14 C 0.5430(4) 0.0759(4) 0.3451(3) 0.0188(9) Uani 1 1 d .
C37 C 0.5409(4) 0.3991(4) 0.2193(3) 0.0197(9) Uani 1 1 d .
C8 C 0.6509(5) -0.0206(4) 0.2475(3) 0.0238(10) Uani 1 1 d .
C28 C 0.1830(4) 0.3075(4) 0.3969(3) 0.0186(9) Uani 1 1 d .
C1 C 0.4253(4) 0.0430(4) 0.2771(3) 0.0207(9) Uani 1 1 d .
C20 C 0.6264(4) 0.2802(4) 0.5602(3) 0.0203(9) Uani 1 1 d .
C7 C 0.5302(5) -0.0581(4) 0.1830(3) 0.0222(10) Uani 1 1 d .
H7 H 0.5269 -0.1055 0.1298 0.027 Uiso 1 1 calc R
C31 C 0.3163(5) 0.4036(4) 0.1684(3) 0.0213(9) Uani 1 1 d .
C36 C 0.4596(5) 0.4242(4) 0.1656(3) 0.0210(9) Uani 1 1 d .
H36 H 0.5005 0.4570 0.1245 0.025 Uiso 1 1 calc R
C16 C 0.6713(4) 0.1019(4) 0.5242(3) 0.0208(10) Uani 1 1 d .
H16 H 0.6623 0.0307 0.4854 0.025 Uiso 1 1 calc R
C9 C 0.7729(5) -0.0499(4) 0.2224(3) 0.0251(10) Uani 1 1 d .
C38 C 0.6938(5) 0.4192(4) 0.2118(3) 0.0230(10) Uani 1 1 d .
C19 C 0.6973(4) 0.3116(4) 0.6420(3) 0.0223(10) Uani 1 1 d .
H19 H 0.7064 0.3823 0.6815 0.027 Uiso 1 1 calc R
C13 C 0.6543(4) 0.0435(4) 0.3270(3) 0.0195(9) Uani 1 1 d .
H13 H 0.7308 0.0663 0.3697 0.023 Uiso 1 1 calc R
C22 C 0.3126(5) 0.2274(4) 0.5833(3) 0.0223(10) Uani 1 1 d .
H22A H 0.2416 0.2267 0.6173 0.027 Uiso 1 1 calc R
H22B H 0.3609 0.1834 0.6019 0.027 Uiso 1 1 calc R
C39 C 0.7375(5) 0.4651(5) 0.1373(3) 0.0312(11) Uani 1 1 d .
H39A H 0.7318 0.5413 0.1439 0.047 Uiso 1 1 calc R
H39B H 0.6751 0.4059 0.0862 0.047 Uiso 1 1 calc R
H39C H 0.8332 0.4770 0.1348 0.047 Uiso 1 1 calc R
C17 C 0.7399(4) 0.1338(4) 0.6059(3) 0.0208(9) Uani 1 1 d .
H17 H 0.7772 0.0843 0.6216 0.025 Uiso 1 1 calc R
C27 C 0.1121(4) 0.3772(4) 0.3852(3) 0.0230(10) Uani 1 1 d .
H27 H 0.1377 0.4230 0.3479 0.028 Uiso 1 1 calc R
C15 C 0.6147(4) 0.1747(4) 0.4984(3) 0.0166(9) Uani 1 1 d .
C42 C 0.4803(4) 0.3544(4) 0.2851(3) 0.0178(9) Uani 1 1 d .
C18 C 0.7540(5) 0.2402(4) 0.6655(3) 0.0278(11) Uani 1 1 d .
H18 H 0.8015 0.2622 0.7205 0.033 Uiso 1 1 calc R
C24 C 0.0334(4) 0.2448(4) 0.4981(3) 0.0221(10) Uani 1 1 d .
H24 H 0.0068 0.1994 0.5356 0.027 Uiso 1 1 calc R
C32 C 0.2327(5) 0.4253(4) 0.0999(3) 0.0240(10) Uani 1 1 d .
C26 C 0.0048(5) 0.3804(4) 0.4275(3) 0.0252(10) Uani 1 1 d .
H26 H -0.0420 0.4265 0.4174 0.030 Uiso 1 1 calc R
C6 C 0.3130(5) -0.1361(4) 0.0392(3) 0.0304(11) Uani 1 1 d .
H6A H 0.2352 -0.1558 -0.0046 0.046 Uiso 1 1 calc R
H6B H 0.3131 -0.2102 0.0455 0.046 Uiso 1 1 calc R
H6C H 0.4007 -0.0888 0.0247 0.046 Uiso 1 1 calc R
C4 C 0.1554(5) -0.1436(5) 0.1429(3) 0.0310(11) Uani 1 1 d .
H4A H 0.1422 -0.0997 0.1949 0.046 Uiso 1 1 calc R
H4B H 0.1585 -0.2172 0.1484 0.046 Uiso 1 1 calc R
H4C H 0.0779 -0.1643 0.0986 0.046 Uiso 1 1 calc R
C3 C 0.2969(5) -0.0622(4) 0.1216(3) 0.0258(10) Uani 1 1 d .
C12 C 0.8967(5) 0.0002(5) 0.2960(3) 0.0311(11) Uani 1 1 d .
H12A H 0.9709 -0.0198 0.2774 0.047 Uiso 1 1 calc R
H12B H 0.8652 -0.0354 0.3398 0.047 Uiso 1 1 calc R
H12C H 0.9322 0.0875 0.3173 0.047 Uiso 1 1 calc R
C25 C -0.0335(5) 0.3144(4) 0.4852(3) 0.0249(10) Uani 1 1 d .
H25 H -0.1041 0.3180 0.5146 0.030 Uiso 1 1 calc R
C34 C 0.3067(6) 0.5597(5) 0.1012(3) 0.0339(12) Uani 1 1 d .
H34A H 0.2540 0.5728 0.0581 0.051 Uiso 1 1 calc R
H34B H 0.4010 0.5783 0.0911 0.051 Uiso 1 1 calc R
H34C H 0.3115 0.6119 0.1552 0.051 Uiso 1 1 calc R
C2 C 0.4203(5) -0.0286(4) 0.1947(3) 0.0222(10) Uani 1 1 d .
C23 C 0.1417(4) 0.2412(4) 0.4554(3) 0.0184(9) Uani 1 1 d .
C30 C 0.2582(4) 0.3619(4) 0.2323(3) 0.0204(9) Uani 1 1 d .
H30 H 0.1649 0.3477 0.2353 0.024 Uiso 1 1 calc R
C40 C 0.7050(5) 0.2980(4) 0.1978(3) 0.0294(11) Uani 1 1 d .
H40A H 0.6789 0.2664 0.2441 0.044 Uiso 1 1 calc R
H40B H 0.8008 0.3114 0.1943 0.044 Uiso 1 1 calc R
H40C H 0.6423 0.2402 0.1464 0.044 Uiso 1 1 calc R
C35 C 0.2258(5) 0.3428(5) 0.0141(3) 0.0336(12) Uani 1 1 d .
H35A H 0.1730 0.3559 -0.0290 0.050 Uiso 1 1 calc R
H35B H 0.1799 0.2588 0.0131 0.050 Uiso 1 1 calc R
H35C H 0.3203 0.3619 0.0042 0.050 Uiso 1 1 calc R
C41 C 0.7988(5) 0.5141(4) 0.2925(3) 0.0290(11) Uani 1 1 d .
H41A H 0.7734 0.4863 0.3403 0.044 Uiso 1 1 calc R
H41B H 0.7950 0.5912 0.2996 0.044 Uiso 1 1 calc R
H41C H 0.8932 0.5240 0.2880 0.044 Uiso 1 1 calc R
C21 C 0.4197(5) 0.3591(4) 0.5977(3) 0.0245(10) Uani 1 1 d .
H21A H 0.4674 0.3940 0.6564 0.029 Uiso 1 1 calc R
H21B H 0.3694 0.4059 0.5868 0.029 Uiso 1 1 calc R
C11 C 0.7197(5) -0.1907(4) 0.1897(3) 0.0325(12) Uani 1 1 d .
H11A H 0.6416 -0.2246 0.1430 0.049 Uiso 1 1 calc R
H11B H 0.6891 -0.2255 0.2340 0.049 Uiso 1 1 calc R
H11C H 0.7953 -0.2090 0.1719 0.049 Uiso 1 1 calc R
C5 C 0.2910(5) 0.0546(4) 0.1090(3) 0.0320(11) Uani 1 1 d .
H5A H 0.2808 0.1020 0.1606 0.048 Uiso 1 1 calc R
H5B H 0.2116 0.0316 0.0654 0.048 Uiso 1 1 calc R
H5C H 0.3771 0.1025 0.0933 0.048 Uiso 1 1 calc R
C33 C 0.0811(5) 0.3979(5) 0.1124(3) 0.0370(13) Uani 1 1 d .
H33A H 0.0324 0.4122 0.0680 0.056 Uiso 1 1 calc R
H33B H 0.0837 0.4504 0.1657 0.056 Uiso 1 1 calc R
H33C H 0.0320 0.3140 0.1112 0.056 Uiso 1 1 calc R
C10 C 0.8282(6) 0.0056(5) 0.1528(3) 0.0391(13) Uani 1 1 d .
H10A H 0.7519 -0.0250 0.1055 0.059 Uiso 1 1 calc R
H10B H 0.9018 -0.0165 0.1356 0.059 Uiso 1 1 calc R
H10C H 0.8657 0.0931 0.1736 0.059 Uiso 1 1 calc R

loop_
_atom_site_aniso_label
_atom_site_aniso_U_11
_atom_site_aniso_U_22
_atom_site_aniso_U_33
_atom_site_aniso_U_23
_atom_site_aniso_U_13
_atom_site_aniso_U_12
Ni 0.0189(3) 0.0149(3) 0.0241(3) 0.0070(2) 0.0077(2) 0.0067(2)
S2 0.0210(6) 0.0134(5) 0.0282(6) 0.0085(4) 0.0090(4) 0.0058(4)
S1 0.0211(6) 0.0133(5) 0.0267(6) 0.0060(4) 0.0076(4) 0.0061(4)
O1 0.0236(16) 0.0140(15) 0.0253(16) 0.0056(12) 0.0088(13) 0.0085(13)
O2 0.0187(15) 0.0176(16) 0.0284(17) 0.0101(13) 0.0074(13) 0.0074(13)
N1 0.0172(18) 0.0149(18) 0.0234(19) 0.0072(15) 0.0061(15) 0.0045(15)
N2 0.0159(18) 0.0150(18) 0.0248(19) 0.0067(15) 0.0079(15) 0.0041(15)
C29 0.019(2) 0.009(2) 0.026(2) 0.0070(17) 0.0087(18) 0.0059(17)
C14 0.023(2) 0.009(2) 0.027(2) 0.0092(17) 0.0105(18) 0.0060(18)
C37 0.018(2) 0.012(2) 0.026(2) 0.0047(18) 0.0065(18) 0.0044(18)
C8 0.025(2) 0.018(2) 0.030(2) 0.0103(19) 0.0098(19) 0.0075(19)
C28 0.018(2) 0.013(2) 0.024(2) 0.0046(17) 0.0054(18) 0.0067(18)
C1 0.014(2) 0.018(2) 0.027(2) 0.0097(19) 0.0079(18) 0.0025(18)
C20 0.016(2) 0.014(2) 0.029(2) 0.0079(18) 0.0060(18) 0.0020(17)
C7 0.026(2) 0.015(2) 0.024(2) 0.0059(18) 0.0073(19) 0.0068(19)
C31 0.021(2) 0.017(2) 0.024(2) 0.0037(18) 0.0032(18) 0.0069(19)
C36 0.026(2) 0.012(2) 0.025(2) 0.0088(18) 0.0105(19) 0.0062(19)
C16 0.018(2) 0.012(2) 0.027(2) 0.0049(18) 0.0067(18) 0.0023(18)
C9 0.026(2) 0.020(2) 0.025(2) 0.0024(19) 0.0072(19) 0.009(2)
C38 0.021(2) 0.024(2) 0.027(2) 0.012(2) 0.0085(19) 0.009(2)
C19 0.023(2) 0.018(2) 0.022(2) 0.0036(18) 0.0051(18) 0.0065(19)
C13 0.017(2) 0.013(2) 0.028(2) 0.0083(18) 0.0057(18) 0.0051(18)
C22 0.028(2) 0.020(2) 0.029(2) 0.0126(19) 0.0121(19) 0.015(2)
C39 0.029(3) 0.041(3) 0.037(3) 0.023(2) 0.020(2) 0.020(2)
C17 0.021(2) 0.016(2) 0.029(2) 0.0143(19) 0.0082(19) 0.0080(18)
C27 0.021(2) 0.017(2) 0.030(2) 0.0078(19) 0.0066(19) 0.0055(19)
C15 0.016(2) 0.011(2) 0.023(2) 0.0089(17) 0.0094(17) 0.0031(17)
C42 0.018(2) 0.009(2) 0.024(2) 0.0025(17) 0.0027(17) 0.0050(17)
C18 0.025(2) 0.031(3) 0.024(2) 0.009(2) 0.0054(19) 0.009(2)
C24 0.018(2) 0.016(2) 0.029(2) 0.0092(19) 0.0090(18) 0.0024(18)
C32 0.022(2) 0.022(2) 0.030(2) 0.013(2) 0.0053(19) 0.008(2)
C26 0.022(2) 0.018(2) 0.037(3) 0.007(2) 0.006(2) 0.010(2)
C6 0.026(2) 0.028(3) 0.026(3) 0.002(2) 0.001(2) 0.006(2)
C4 0.019(2) 0.033(3) 0.030(3) 0.007(2) -0.001(2) 0.004(2)
C3 0.021(2) 0.022(2) 0.029(3) 0.006(2) 0.0031(19) 0.005(2)
C12 0.019(2) 0.031(3) 0.038(3) 0.003(2) 0.006(2) 0.009(2)
C25 0.020(2) 0.019(2) 0.033(3) 0.006(2) 0.0132(19) 0.0063(19)
C34 0.041(3) 0.032(3) 0.038(3) 0.017(2) 0.011(2) 0.020(2)
C2 0.021(2) 0.012(2) 0.030(2) 0.0070(18) 0.0066(19) 0.0025(18)
C23 0.019(2) 0.013(2) 0.024(2) 0.0064(17) 0.0070(17) 0.0075(18)
C30 0.017(2) 0.013(2) 0.027(2) 0.0045(18) 0.0018(18) 0.0037(18)
C40 0.032(3) 0.026(3) 0.037(3) 0.009(2) 0.016(2) 0.017(2)
C35 0.035(3) 0.036(3) 0.027(3) 0.010(2) 0.006(2) 0.011(2)
C41 0.022(2) 0.029(3) 0.041(3) 0.012(2) 0.010(2) 0.015(2)
C21 0.024(2) 0.021(2) 0.024(2) 0.0003(19) 0.0071(19) 0.009(2)
C11 0.030(3) 0.026(3) 0.041(3) 0.000(2) 0.004(2) 0.017(2)
C5 0.035(3) 0.030(3) 0.030(3) 0.009(2) 0.002(2) 0.014(2)
C33 0.027(3) 0.053(4) 0.043(3) 0.027(3) 0.012(2) 0.021(3)
C10 0.036(3) 0.049(3) 0.045(3) 0.021(3) 0.020(2) 0.023(3)

loop_
_atom_type_symbol
_atom_type_description
_atom_type_scat_dispersion_real
_atom_type_scat_dispersion_imag
_atom_type_scat_source
C C 0.0033 0.0016 'International Tables Vol C Tables 4.2.6.8 and 6.1.1.4'
H H 0.0000 0.0000 'International Tables Vol C Tables 4.2.6.8 and 6.1.1.4'
N N 0.0061 0.0033 'International Tables Vol C Tables 4.2.6.8 and 6.1.1.4'
O O 0.0106 0.0060 'International Tables Vol C Tables 4.2.6.8 and 6.1.1.4'
S S 0.1246 0.1234 'International Tables Vol C Tables 4.2.6.8 and 6.1.1.4'
Ni Ni 0.3393 1.1124 'International Tables Vol C Tables 4.2.6.8 and 6.1.1.4'

loop_
_geom_angle_atom_site_label_1
_geom_angle_atom_site_label_2
_geom_angle_atom_site_label_3
_geom_angle
N1 Ni N2 170.04(14)
N1 Ni O2 91.88(13)
N2 Ni O2 81.01(13)
N1 Ni O1 80.75(13)
N2 Ni O1 92.18(13)
O2 Ni O1 89.67(12)
N1 Ni S1 83.84(11)
N2 Ni S1 103.06(11)
O2 Ni S1 90.51(9)
O1 Ni S1 164.59(9)
N1 Ni S2 103.67(11)
N2 Ni S2 83.93(10)
O2 Ni S2 164.13(9)
O1 Ni S2 95.87(9)
S1 Ni S2 88.07(4)
C23 S2 C22 100.4(2)
C23 S2 Ni 95.00(14)
C22 S2 Ni 101.96(14)
C20 S1 C21 101.1(2)
C20 S1 Ni 94.92(14)
C21 S1 Ni 101.93(15)
C1 O1 Ni 108.9(3)
C42 O2 Ni 110.2(2)
C14 N1 C15 127.4(4)
C14 N1 Ni 110.8(3)
C15 N1 Ni 121.2(3)
C29 N2 C28 127.4(4)
C29 N2 Ni 110.8(3)
C28 N2 Ni 121.6(3)
N2 C29 C30 127.7(4)
N2 C29 C42 113.2(4)
C30 C29 C42 119.0(4)
N1 C14 C13 127.5(4)
N1 C14 C1 112.9(4)
C13 C14 C1 119.3(4)
C36 C37 C42 117.7(4)
C36 C37 C38 122.4(4)
C42 C37 C38 119.9(4)
C13 C8 C7 118.8(4)
C13 C8 C9 123.2(4)
C7 C8 C9 117.9(4)
N2 C28 C27 125.8(4)
N2 C28 C23 117.2(4)
C27 C28 C23 116.8(4)
O1 C1 C2 122.5(4)
O1 C1 C14 118.2(4)
C2 C1 C14 119.2(4)
C19 C20 C15 120.4(4)
C19 C20 S1 119.9(3)
C15 C20 S1 119.7(3)
C2 C7 C8 124.1(4)
C30 C31 C36 117.9(4)
C30 C31 C32 122.8(4)
C36 C31 C32 119.3(4)
C37 C36 C31 124.4(4)
C17 C16 C15 121.2(4)
C12 C9 C10 108.0(4)
C12 C9 C8 112.3(4)
C10 C9 C8 110.1(4)
C12 C9 C11 107.8(4)
C10 C9 C11 109.2(4)
C8 C9 C11 109.5(4)
C39 C38 C40 107.0(4)
C39 C38 C37 111.8(4)
C40 C38 C37 109.8(4)
C39 C38 C41 108.3(4)
C40 C38 C41 109.7(4)
C37 C38 C41 110.2(3)
C18 C19 C20 121.0(4)
C8 C13 C14 120.7(4)
C21 C22 S2 113.3(3)
C16 C17 C18 120.4(4)
C26 C27 C28 121.9(4)
N1 C15 C16 125.3(4)
N1 C15 C20 116.8(4)
C16 C15 C20 117.6(4)
O2 C42 C37 122.1(4)
O2 C42 C29 118.5(4)
C37 C42 C29 119.3(4)
C19 C18 C17 119.3(4)
C25 C24 C23 120.4(4)
C31 C32 C35 109.3(4)
C31 C32 C33 112.2(4)
C35 C32 C33 108.5(4)
C31 C32 C34 109.8(4)
C35 C32 C34 109.2(4)
C33 C32 C34 107.8(4)
C27 C26 C25 120.1(4)
C6 C3 C5 108.6(4)
C6 C3 C2 111.4(4)
C5 C3 C2 110.9(4)
C6 C3 C4 107.4(4)
C5 C3 C4 110.0(4)
C2 C3 C4 108.5(4)
C24 C25 C26 119.6(4)
C7 C2 C1 117.6(4)
C7 C2 C3 122.6(4)
C1 C2 C3 119.6(4)
C24 C23 C28 121.1(4)
C24 C23 S2 118.7(3)
C28 C23 S2 120.2(3)
C31 C30 C29 121.3(4)
C22 C21 S1 113.5(3)

loop_
_geom_bond_atom_site_label_1
_geom_bond_atom_site_label_2
_geom_bond_distance
Ni N1 1.989(4)
Ni N2 1.995(4)
Ni O2 2.022(3)
Ni O1 2.037(3)
Ni S1 2.3935(13)
Ni S2 2.4066(12)
S2 C23 1.778(4)
S2 C22 1.825(4)
S1 C20 1.780(4)
S1 C21 1.814(4)
O1 C1 1.298(5)
O2 C42 1.281(5)
N1 C14 1.360(5)
N1 C15 1.387(5)
N2 C29 1.352(5)
N2 C28 1.385(5)
C29 C30 1.412(6)
C29 C42 1.460(6)
C14 C13 1.414(6)
C14 C1 1.462(6)
C37 C36 1.366(6)
C37 C42 1.430(6)
C37 C38 1.542(6)
C8 C13 1.362(6)
C8 C7 1.433(6)
C8 C9 1.529(6)
C28 C27 1.391(6)
C28 C23 1.414(6)
C1 C2 1.431(6)
C20 C19 1.388(6)
C20 C15 1.417(6)
C7 C2 1.359(6)
C31 C30 1.378(6)
C31 C36 1.427(6)
C31 C32 1.531(6)
C16 C17 1.376(6)
C16 C15 1.398(6)
C9 C12 1.523(6)
C9 C10 1.531(7)
C9 C11 1.550(6)
C38 C39 1.521(6)
C38 C40 1.531(6)
C38 C41 1.543(6)
C19 C18 1.367(6)
C22 C21 1.521(6)
C17 C18 1.400(6)
C27 C26 1.383(6)
C24 C25 1.364(6)
C24 C23 1.398(6)
C32 C35 1.525(6)
C32 C33 1.529(6)
C32 C34 1.537(6)
C26 C25 1.398(6)
C6 C3 1.522(6)
C4 C3 1.553(6)
C3 C5 1.551(6)
C3 C2 1.555(6)
